data_8103100
loop_
_publ_author_name
'Wenxiu Sun'
'Qilong Hu'
'Chunming Ding'
'Yan Duan'
'Jingwen Jia'

_publ_section_title
;
 Crystal structure of 2-acetamido-5-bromobenzoic acid, C9H8BrNO3
;
_journal_issue 1
_journal_name_full 'Zeitschrift f\"ur Kristallographie - New Crystal Structures'
_journal_page_first 75
_journal_volume 226
_journal_year 2011
_chemical_formula_sum 'C9 H8 Br N O3'
_chemical_formula_weight 258.07
_chemical_name_systematic
; 
 2-acetamido-5-bromo benzoic acid 
;
_space_group_IT_number 15
_symmetry_cell_setting monoclinic
_symmetry_space_group_name_Hall '-C 2yc'
_symmetry_space_group_name_H-M 'C 1 2/c 1'
_atom_sites_solution_hydrogens geom
_atom_sites_solution_primary direct
_atom_sites_solution_secondary difmap
_audit_creation_method SHELXL-97
_cell_angle_alpha 90.00
_cell_angle_beta 113.129(13)
_cell_angle_gamma 90.00
_cell_formula_units_Z 8
_cell_length_a 14.919(4)
_cell_length_b 9.333(2)
_cell_length_c 15.508(4)
_cell_measurement_reflns_used 1810
_cell_measurement_temperature 296(2)
_cell_measurement_theta_max 24.65
_cell_measurement_theta_min 2.64
_cell_volume 1985.8(9)
_computing_cell_refinement 'Bruker SMART'
_computing_data_collection 'Bruker SMART'
_computing_data_reduction 'Bruker SAINT'
_computing_molecular_graphics 'SHELXTL (Bruker, 1997)'
_computing_publication_material SHELXTL
_computing_structure_refinement 'SHELXL-97 (Sheldrick, 1997)'
_computing_structure_solution 'SHELXS-97 (Sheldrick, 1997)'
_diffrn_ambient_temperature 296(2)
_diffrn_measured_fraction_theta_full 0.999
_diffrn_measured_fraction_theta_max 0.999
_diffrn_measurement_device_type 'CCD area detector'
_diffrn_measurement_method 'phi and omega scans'
_diffrn_radiation_monochromator graphite
_diffrn_radiation_source 'fine-focus sealed tube'
_diffrn_radiation_type MoK\a
_diffrn_radiation_wavelength 0.71073
_diffrn_reflns_av_R_equivalents 0.0315
_diffrn_reflns_av_sigmaI/netI 0.0316
_diffrn_reflns_limit_h_max 17
_diffrn_reflns_limit_h_min -17
_diffrn_reflns_limit_k_max 10
_diffrn_reflns_limit_k_min -8
_diffrn_reflns_limit_l_max 18
_diffrn_reflns_limit_l_min -15
_diffrn_reflns_number 4729
_diffrn_reflns_theta_full 24.65
_diffrn_reflns_theta_max 24.65
_diffrn_reflns_theta_min 2.64
_exptl_absorpt_coefficient_mu 4.120
_exptl_absorpt_correction_T_max 0.3881
_exptl_absorpt_correction_T_min 0.2902
_exptl_absorpt_correction_type multi-scan
_exptl_absorpt_process_details 'SADABS; Bruker, 2000'
_exptl_crystal_colour colorless
_exptl_crystal_density_diffrn 1.726
_exptl_crystal_density_method 'not measured'
_exptl_crystal_description Block
_exptl_crystal_F_000 1024
_exptl_crystal_size_max 0.31
_exptl_crystal_size_mid 0.27
_exptl_crystal_size_min 0.23
_refine_diff_density_max 0.579
_refine_diff_density_min -0.466
_refine_diff_density_rms 0.071
_refine_ls_extinction_expression Fc^*^=kFc[1+0.001xFc^2^\l^3^/sin(2\q)]^-1/4^
_refine_ls_extinction_method none
_refine_ls_goodness_of_fit_ref 1.085
_refine_ls_hydrogen_treatment mixed
_refine_ls_matrix_type full
_refine_ls_number_parameters 146
_refine_ls_number_reflns 1683
_refine_ls_number_restraints 0
_refine_ls_restrained_S_all 1.085
_refine_ls_R_factor_all 0.0487
_refine_ls_R_factor_gt 0.0382
_refine_ls_shift/su_max 0.001
_refine_ls_shift/su_mean 0.000
_refine_ls_structure_factor_coef Fsqd
_refine_ls_weighting_details 'calc w=1/[\s^2^(Fo^2^)+(0.0465P)^2^+4.1963P] where P=(Fo^2^+2Fc^2^)/3'
_refine_ls_weighting_scheme calc
_refine_ls_wR_factor_gt 0.0951
_refine_ls_wR_factor_ref 0.1005
_reflns_number_gt 1385
_reflns_number_total 1683
_reflns_threshold_expression >2sigma(I)
_cod_data_source_file 1267-3297.cff
_cod_data_source_block global
_cod_depositor_comments
;
The following automatic conversions were performed:

'_symmetry_cell_setting' value 'Monoclinic' changed to 'monoclinic'
according to /home/saulius/struct/CIF-dictionaries/cif_core.dic
dictionary named 'cif_core.dic' version 2.4.1 from 2010-06-29.

Automatic conversion script
Id: cif_fix_values 1715 2011-07-08 13:25:40Z adriana 
;
_cod_original_sg_symbol_H-M C2/c
_cod_database_code 8103100

loop_
_symmetry_equiv_pos_as_xyz
'x, y, z'
'-x, y, -z+1/2'
'x+1/2, y+1/2, z'
'-x+1/2, y+1/2, -z+1/2'
'-x, -y, -z'
'x, -y, z-1/2'
'-x+1/2, -y+1/2, -z'
'x+1/2, -y+1/2, z-1/2'

loop_
_atom_site_label
_atom_site_type_symbol
_atom_site_fract_x
_atom_site_fract_y
_atom_site_fract_z
_atom_site_U_iso_or_equiv
_atom_site_adp_type
_atom_site_occupancy
_atom_site_symmetry_multiplicity
_atom_site_calc_flag
_atom_site_refinement_flags
Br1 Br 0.35211(3) 1.03064(6) 0.20033(4) 0.0670(2) Uani 1 1 d .
O3 O -0.1453(2) 1.1214(3) 0.10082(19) 0.0477(7) Uani 1 1 d .
N1 N -0.0741(2) 0.9045(4) 0.1067(2) 0.0405(7) Uani 1 1 d .
C7 C 0.0226(2) 0.9420(4) 0.1222(2) 0.0341(8) Uani 1 1 d .
C5 C 0.1612(3) 1.0979(5) 0.1855(3) 0.0448(9) Uani 1 1 d .
C3 C 0.1770(3) 0.8729(4) 0.1190(2) 0.0360(8) Uani 1 1 d .
C8 C -0.1494(3) 0.9919(4) 0.0994(2) 0.0378(8) Uani 1 1 d .
C4 C 0.2169(3) 0.9981(4) 0.1640(3) 0.0401(9) Uani 1 1 d .
C2 C 0.0788(2) 0.8438(4) 0.0968(2) 0.0326(8) Uani 1 1 d .
C6 C 0.0638(3) 1.0700(4) 0.1643(3) 0.0420(9) Uani 1 1 d .
C9 C -0.2410(3) 0.9127(5) 0.0877(3) 0.0544(11) Uani 1 1 d .
H9A H -0.2700 0.9557 0.1267 0.082 Uiso 1 1 calc R
H9B H -0.2256 0.8144 0.1055 0.082 Uiso 1 1 calc R
H9C H -0.2858 0.9175 0.0233 0.082 Uiso 1 1 calc R
O1 O -0.02043(18) 0.6376(3) 0.07388(19) 0.0467(7) Uani 1 1 d .
O2 O 0.0687(2) 0.6595(3) -0.0141(2) 0.0657(8) Uani 1 1 d .
H2 H 0.0432 0.5823 -0.0350 0.099 Uiso 1 1 calc R
C1 C 0.0377(2) 0.7049(4) 0.0513(2) 0.0335(8) Uani 1 1 d .
H1 H -0.081(3) 0.808(5) 0.105(3) 0.049(12) Uiso 1 1 d .
H3 H 0.211(3) 0.805(4) 0.103(2) 0.036(10) Uiso 1 1 d .
H5 H 0.190(3) 1.188(5) 0.217(3) 0.053(11) Uiso 1 1 d .
H6 H 0.030(3) 1.140(5) 0.183(3) 0.053(12) Uiso 1 1 d .

loop_
_atom_site_aniso_label
_atom_site_aniso_U_11
_atom_site_aniso_U_22
_atom_site_aniso_U_33
_atom_site_aniso_U_23
_atom_site_aniso_U_13
_atom_site_aniso_U_12
Br1 0.0372(3) 0.0721(4) 0.0875(4) -0.0122(3) 0.0199(2) -0.0187(2)
O3 0.0554(16) 0.0321(15) 0.0646(17) 0.0036(13) 0.0335(14) 0.0041(12)
N1 0.0370(17) 0.0286(18) 0.058(2) -0.0047(15) 0.0211(14) -0.0023(14)
C7 0.0355(18) 0.030(2) 0.0392(18) 0.0011(15) 0.0172(15) -0.0022(14)
C5 0.049(2) 0.042(2) 0.043(2) -0.0087(18) 0.0176(18) -0.0125(19)
C3 0.0346(18) 0.035(2) 0.0389(19) 0.0004(16) 0.0152(16) -0.0006(15)
C8 0.041(2) 0.037(2) 0.0396(19) -0.0011(16) 0.0203(16) 0.0022(16)
C4 0.0337(18) 0.044(2) 0.043(2) -0.0006(17) 0.0145(15) -0.0113(16)
C2 0.0339(18) 0.0294(19) 0.0350(18) 0.0025(14) 0.0141(14) -0.0016(14)
C6 0.047(2) 0.036(2) 0.048(2) -0.0073(17) 0.0236(18) -0.0022(17)
C9 0.041(2) 0.045(2) 0.079(3) -0.004(2) 0.026(2) 0.0025(19)
O1 0.0444(15) 0.0343(14) 0.0738(18) -0.0067(13) 0.0364(14) -0.0106(11)
O2 0.070(2) 0.051(2) 0.083(2) -0.0108(17) 0.0366(18) -0.0065(16)
C1 0.0307(17) 0.0278(19) 0.043(2) -0.0002(15) 0.0157(15) 0.0025(14)

loop_
_atom_type_symbol
_atom_type_description
_atom_type_scat_dispersion_real
_atom_type_scat_dispersion_imag
_atom_type_scat_source
C C 0.0033 0.0016 'International Tables Vol C Tables 4.2.6.8 and 6.1.1.4'
H H 0.0000 0.0000 'International Tables Vol C Tables 4.2.6.8 and 6.1.1.4'
Br Br -0.2901 2.4595 'International Tables Vol C Tables 4.2.6.8 and 6.1.1.4'
N N 0.0061 0.0033 'International Tables Vol C Tables 4.2.6.8 and 6.1.1.4'
O O 0.0106 0.0060 'International Tables Vol C Tables 4.2.6.8 and 6.1.1.4'

loop_
_geom_angle_atom_site_label_1
_geom_angle_atom_site_label_2
_geom_angle_atom_site_label_3
_geom_angle
C8 N1 C7 128.5(3)
C8 N1 H1 121(3)
C7 N1 H1 111(3)
C6 C7 C2 119.6(3)
C6 C7 N1 122.0(3)
C2 C7 N1 118.4(3)
C4 C5 C6 119.6(4)
C4 C5 H5 121(2)
C6 C5 H5 120(2)
C4 C3 C2 119.8(3)
C4 C3 H3 124(2)
C2 C3 H3 116(2)
O3 C8 N1 124.4(3)
O3 C8 C9 122.1(3)
N1 C8 C9 113.5(3)
C3 C4 C5 121.2(3)
C3 C4 Br1 119.2(3)
C5 C4 Br1 119.6(3)
C3 C2 C7 119.4(3)
C3 C2 C1 119.0(3)
C7 C2 C1 121.6(3)
C5 C6 C7 120.4(4)
C5 C6 H6 116(3)
C7 C6 H6 124(3)
C8 C9 H9A 109.5
C8 C9 H9B 109.5
H9A C9 H9B 109.5
C8 C9 H9C 109.5
H9A C9 H9C 109.5
H9B C9 H9C 109.5
C1 O2 H2 109.5
O1 C1 O2 123.2(3)
O1 C1 C2 121.1(3)
O2 C1 C2 115.7(3)

loop_
_geom_bond_atom_site_label_1
_geom_bond_atom_site_label_2
_geom_bond_distance
Br1 C4 1.894(4)
O3 C8 1.210(4)
N1 C8 1.357(5)
N1 C7 1.410(5)
N1 H1 0.90(5)
C7 C6 1.384(5)
C7 C2 1.400(5)
C5 C4 1.373(6)
C5 C6 1.383(5)
C5 H5 0.98(4)
C3 C4 1.371(5)
C3 C2 1.393(5)
C3 H3 0.90(4)
C8 C9 1.499(5)
C2 C1 1.488(5)
C6 H6 0.94(4)
C9 H9A 0.9600
C9 H9B 0.9600
C9 H9C 0.9600
O1 C1 1.228(4)
O2 C1 1.339(4)
O2 H2 0.8200

loop_
_geom_torsion_atom_site_label_1
_geom_torsion_atom_site_label_2
_geom_torsion_atom_site_label_3
_geom_torsion_atom_site_label_4
_geom_torsion
C8 N1 C7 C6 23.3(6)
C8 N1 C7 C2 -158.9(3)
C7 N1 C8 O3 3.8(6)
C7 N1 C8 C9 -177.0(3)
C2 C3 C4 C5 -1.8(6)
C2 C3 C4 Br1 176.2(3)
C6 C5 C4 C3 2.2(6)
C6 C5 C4 Br1 -175.9(3)
C4 C3 C2 C7 -1.1(5)
C4 C3 C2 C1 -177.7(3)
C6 C7 C2 C3 3.6(5)
N1 C7 C2 C3 -174.3(3)
C6 C7 C2 C1 -180.0(3)
N1 C7 C2 C1 2.2(5)
C4 C5 C6 C7 0.4(6)
C2 C7 C6 C5 -3.2(6)
N1 C7 C6 C5 174.6(3)
C3 C2 C1 O1 139.6(3)
C7 C2 C1 O1 -36.9(5)
C3 C2 C1 O2 -40.0(5)
C7 C2 C1 O2 143.5(3)
